data_4346878
loop_
_publ_author_name
'Mendola, Daniele'
'Saleh, Nidal'
'Hellou, Nora'
'Vanthuyne, Nicolas'
'Roussel, Christian'
'Toupet, Lo\"ic'
'Castiglione, Franca'
'Melone, Federica'
'Caronna, Tullio'
'Fontana, Francesca'
'Mart\'i-Rujas, Javier'
'Parisini, Emilio'
'Malpezzi, Luciana'
'Mele, Andrea'
'Crassous, Jeanne'

_publ_section_title
;
 Synthesis and Structural Properties of Aza[n]helicene Platinum Complexes:
 Control of Cis and Trans Stereochemistry.
;
_journal_issue 5
_journal_name_full 'Inorganic chemistry'
_journal_page_first 2009
_journal_page_last 2017
_journal_paper_doi 10.1021/acs.inorgchem.5b02276
_journal_volume 55
_journal_year 2016
_chemical_formula_sum 'C39.25 H28.5 Cl2.5 N P Pt'
_chemical_formula_weight 828.82
_space_group_IT_number 2
_space_group_name_Hall '-P 1'
_space_group_name_H-M_alt 'P -1'
_symmetry_cell_setting triclinic
_symmetry_space_group_name_H-M 'P -1'
_atom_sites_solution_hydrogens geom
_atom_sites_solution_primary direct
_atom_sites_solution_secondary difmap
_audit_creation_method SHELXL-97
_cell_angle_alpha 63.717(5)
_cell_angle_beta 72.489(5)
_cell_angle_gamma 76.041(5)
_cell_formula_units_Z 2
_cell_length_a 11.729(5)
_cell_length_b 12.493(5)
_cell_length_c 13.546(5)
_cell_measurement_temperature 293(2)
_cell_volume 1683.6(12)
_computing_structure_refinement 'SHELXL-97 (Sheldrick, 1997)'
_computing_structure_solution 'SHELXS-97 (Sheldrick, 1990)'
_diffrn_ambient_temperature 293(2)
_diffrn_measured_fraction_theta_full 0.768
_diffrn_measured_fraction_theta_max 0.768
_diffrn_measurement_device_type 'Bruker X8 Prospector'
_diffrn_radiation_monochromator graphite
_diffrn_radiation_source 'fine-focus sealed tube'
_diffrn_radiation_type CuK\a
_diffrn_radiation_wavelength 1.54178
_diffrn_reflns_av_R_equivalents 0.0460
_diffrn_reflns_av_sigmaI/netI 0.0561
_diffrn_reflns_limit_h_max 13
_diffrn_reflns_limit_h_min -12
_diffrn_reflns_limit_k_max 13
_diffrn_reflns_limit_k_min -13
_diffrn_reflns_limit_l_max 14
_diffrn_reflns_limit_l_min -12
_diffrn_reflns_number 10781
_diffrn_reflns_theta_full 59.01
_diffrn_reflns_theta_max 59.01
_diffrn_reflns_theta_min 3.73
_exptl_absorpt_coefficient_mu 10.287
_exptl_absorpt_correction_T_max 0.7517
_exptl_absorpt_correction_T_min 0.2812
_exptl_absorpt_correction_type multi-scan
_exptl_absorpt_process_details Empirical
_exptl_crystal_density_diffrn 1.635
_exptl_crystal_density_method 'not measured'
_exptl_crystal_description block
_exptl_crystal_F_000 813
_exptl_crystal_size_max 0.05
_exptl_crystal_size_mid 0.05
_exptl_crystal_size_min 0.03
_refine_diff_density_max 1.744
_refine_diff_density_min -0.856
_refine_diff_density_rms 0.114
_refine_ls_extinction_method none
_refine_ls_goodness_of_fit_ref 1.054
_refine_ls_hydrogen_treatment mixed
_refine_ls_matrix_type full
_refine_ls_number_parameters 424
_refine_ls_number_reflns 3721
_refine_ls_number_restraints 0
_refine_ls_restrained_S_all 1.054
_refine_ls_R_factor_all 0.0768
_refine_ls_R_factor_gt 0.0499
_refine_ls_shift/su_max 0.002
_refine_ls_shift/su_mean 0.000
_refine_ls_structure_factor_coef Fsqd
_refine_ls_weighting_details 'calc w=1/[\s^2^(Fo^2^)+(0.0566P)^2^+11.0778P] where P=(Fo^2^+2Fc^2^)/3'
_refine_ls_weighting_scheme calc
_refine_ls_wR_factor_gt 0.1186
_refine_ls_wR_factor_ref 0.1402
_reflns_number_gt 2777
_reflns_number_total 3721
_reflns_threshold_expression >2sigma(I)
_cod_data_source_file ic5b02276_si_002.cif
_cod_data_source_block dm49-inv
_cod_depositor_comments
;
The following automatic conversions were performed:

data item '_exptl_absorpt_correction_type' value 'Multi-scan' was
changed to 'multi-scan' in accordance with the
/home/saulius/struct/COD-crude-data/automatic-downloads/DataCite-retrospective/ACS/depositions/lib/dictionaries/cif_core.dic
dictionary named 'cif_core.dic' version 2.4.2 last updated on
2011-04-26.

Automatic conversion script
Id: cif_fix_values 6909 2019-04-08 15:41:33Z antanas 
;
_cod_original_sg_symbol_H-M P-1
_cod_original_formula_sum 'C39.25 H28.50 Cl2.50 N P Pt'
_cod_database_code 4346878

loop_
_symmetry_equiv_pos_as_xyz
'x, y, z'
'-x, -y, -z'

loop_
_atom_site_label
_atom_site_type_symbol
_atom_site_fract_x
_atom_site_fract_y
_atom_site_fract_z
_atom_site_U_iso_or_equiv
_atom_site_adp_type
_atom_site_occupancy
_atom_site_symmetry_multiplicity
_atom_site_calc_flag
_atom_site_refinement_flags
Pt1 Pt 0.52609(5) 0.64980(5) 0.79762(4) 0.0674(3) Uani 1 1 d .
P1 P 0.3675(3) 0.6420(3) 0.7426(3) 0.0601(8) Uani 1 1 d .
Cl1 Cl 0.6929(3) 0.6658(3) 0.8491(3) 0.0878(10) Uani 1 1 d .
Cl2 Cl 0.4293(3) 0.8245(3) 0.8168(3) 0.0750(9) Uani 1 1 d .
N4 N 0.6177(8) 0.4928(8) 0.7862(8) 0.055(2) Uani 1 1 d .
C1 C 0.7425(12) 0.2765(12) 0.7807(11) 0.072(4) Uani 1 1 d .
H1A H 0.7811 0.2026 0.7796 0.087 Uiso 1 1 calc R
C2 C 0.6551(12) 0.2811(13) 0.8726(11) 0.077(4) Uani 1 1 d .
H2A H 0.6350 0.2105 0.9346 0.093 Uiso 1 1 calc R
C3 C 0.5965(11) 0.3918(14) 0.8728(11) 0.076(4) Uani 1 1 d .
H3A H 0.5401 0.3939 0.9373 0.091 Uiso 1 1 calc R
C5 C 0.7112(10) 0.5983(11) 0.5910(9) 0.064(3) Uani 1 1 d .
H5A H 0.6690 0.6705 0.5941 0.076 Uiso 1 1 calc R
C6 C 0.7799(11) 0.5956(13) 0.4922(11) 0.072(4) Uani 1 1 d .
H6A H 0.7788 0.6645 0.4258 0.086 Uiso 1 1 calc R
C7 C 0.9197(13) 0.4872(15) 0.3817(11) 0.082(4) Uani 1 1 d .
H7A H 0.9135 0.5557 0.3159 0.098 Uiso 1 1 calc R
C8 C 0.9913(14) 0.3857(17) 0.3769(14) 0.091(5) Uani 1 1 d .
H8A H 1.0264 0.3822 0.3069 0.109 Uiso 1 1 calc R
C9 C 1.0978(16) 0.1855(19) 0.4603(17) 0.107(6) Uani 1 1 d .
H9A H 1.1280 0.1832 0.3893 0.128 Uiso 1 1 calc R
C10 C 1.1312(17) 0.0961(19) 0.5505(19) 0.122(7) Uani 1 1 d .
H10A H 1.1796 0.0278 0.5435 0.146 Uiso 1 1 calc R
C11 C 1.1499(17) 0.0175(17) 0.744(2) 0.126(7) Uani 1 1 d .
H11A H 1.2019 -0.0473 0.7331 0.151 Uiso 1 1 calc R
C12 C 1.1296(17) 0.0271(17) 0.8464(19) 0.121(6) Uani 1 1 d .
H12A H 1.1646 -0.0320 0.9044 0.145 Uiso 1 1 calc R
C13 C 1.0554(14) 0.1273(15) 0.8603(15) 0.097(5) Uani 1 1 d .
H13A H 1.0444 0.1382 0.9263 0.116 Uiso 1 1 calc R
C14 C 0.9986(13) 0.2100(13) 0.7764(14) 0.086(4) Uani 1 1 d .
H14A H 0.9485 0.2755 0.7878 0.103 Uiso 1 1 calc R
C15 C 1.0133(12) 0.1997(13) 0.6733(14) 0.078(4) Uani 1 1 d .
C16 C 0.9609(12) 0.2892(13) 0.5812(12) 0.073(4) Uani 1 1 d .
C17 C 0.8666(11) 0.3859(13) 0.5868(11) 0.067(3) Uani 1 1 d .
C18 C 0.7736(10) 0.3829(11) 0.6886(10) 0.058(3) Uani 1 1 d .
C19 C 0.7037(10) 0.4911(11) 0.6893(10) 0.057(3) Uani 1 1 d .
C20 C 0.8544(11) 0.4874(13) 0.4885(11) 0.065(3) Uani 1 1 d .
C21 C 1.0136(13) 0.2871(15) 0.4737(14) 0.082(4) Uani 1 1 d .
C22 C 1.0940(15) 0.1032(15) 0.6574(18) 0.102(5) Uani 1 1 d .
C23 C 0.3652(11) 0.7500(11) 0.5983(11) 0.067(3) Uani 1 1 d .
C24 C 0.4423(12) 0.8368(12) 0.5470(12) 0.076(4) Uani 1 1 d .
H24A H 0.4959 0.8393 0.5841 0.092 Uiso 1 1 calc R
C25 C 0.4373(14) 0.9199(13) 0.4385(13) 0.083(4) Uani 1 1 d .
H25A H 0.4920 0.9760 0.4011 0.100 Uiso 1 1 calc R
C26 C 0.3555(17) 0.9223(14) 0.3851(13) 0.098(5) Uani 1 1 d .
H26A H 0.3518 0.9823 0.3138 0.117 Uiso 1 1 calc R
C27 C 0.2796(15) 0.8388(15) 0.4343(14) 0.090(4) Uani 1 1 d .
H27A H 0.2245 0.8393 0.3969 0.108 Uiso 1 1 calc R
C28 C 0.2844(13) 0.7516(13) 0.5417(13) 0.080(4) Uani 1 1 d .
H28A H 0.2323 0.6933 0.5762 0.096 Uiso 1 1 calc R
C29 C 0.2231(11) 0.6641(12) 0.8359(12) 0.068(4) Uani 1 1 d .
C30 C 0.1170(14) 0.7113(15) 0.7989(15) 0.102(5) Uani 1 1 d .
H30A H 0.1179 0.7414 0.7224 0.122 Uiso 1 1 calc R
C31 C 0.0090(15) 0.713(2) 0.877(2) 0.135(8) Uani 1 1 d .
H31A H -0.0631 0.7469 0.8534 0.162 Uiso 1 1 calc R
C32 C 0.0105(18) 0.6653(19) 0.988(2) 0.122(7) Uani 1 1 d .
H32A H -0.0622 0.6663 1.0402 0.147 Uiso 1 1 calc R
C33 C 0.1119(16) 0.6166(16) 1.0259(14) 0.104(5) Uani 1 1 d .
H33A H 0.1096 0.5840 1.1028 0.125 Uiso 1 1 calc R
C34 C 0.2184(13) 0.6157(13) 0.9499(12) 0.084(4) Uani 1 1 d .
H34A H 0.2893 0.5818 0.9755 0.101 Uiso 1 1 calc R
C35 C 0.3670(10) 0.4955(11) 0.7431(11) 0.063(3) Uani 1 1 d .
C36 C 0.3066(13) 0.4070(13) 0.8343(12) 0.094(5) Uani 1 1 d .
H36A H 0.2587 0.4250 0.8949 0.112 Uiso 1 1 calc R
C37 C 0.3141(15) 0.2920(14) 0.8399(16) 0.120(7) Uani 1 1 d .
H37A H 0.2731 0.2338 0.9033 0.145 Uiso 1 1 calc R
C38 C 0.3831(15) 0.2662(14) 0.7501(15) 0.099(5) Uani 1 1 d .
H38A H 0.3865 0.1905 0.7514 0.119 Uiso 1 1 calc R
C39 C 0.4467(14) 0.3495(13) 0.6589(13) 0.090(4) Uani 1 1 d .
H39A H 0.4946 0.3300 0.5992 0.109 Uiso 1 1 calc R
C40 C 0.4400(11) 0.4640(13) 0.6552(11) 0.074(4) Uani 1 1 d .
H40A H 0.4848 0.5203 0.5933 0.089 Uiso 1 1 calc R
Cl3 Cl 0.494(4) 1.006(3) -0.0321(18) 0.129(9) Uani 0.25 1 d P
C1S C 0.394(5) 1.065(4) 0.070(4) 0.066(15) Uani 0.25 1 d P
H1S H 0.4241 1.0226 0.1374 0.080 Uiso 0.25 1 d PR
H2S H 0.4016 1.1488 0.0435 0.080 Uiso 0.25 1 d PR
Cl4 Cl 0.2521(18) 1.0470(14) 0.1037(16) 0.122(6) Uani 0.25 1 d P

loop_
_atom_site_aniso_label
_atom_site_aniso_U_11
_atom_site_aniso_U_22
_atom_site_aniso_U_33
_atom_site_aniso_U_23
_atom_site_aniso_U_13
_atom_site_aniso_U_12
Pt1 0.0579(4) 0.0830(5) 0.0639(4) -0.0376(3) 0.0008(3) -0.0152(3)
P1 0.0523(19) 0.063(2) 0.065(2) -0.0311(17) -0.0012(16) -0.0112(16)
Cl1 0.074(2) 0.106(3) 0.100(3) -0.051(2) -0.026(2) -0.011(2)
Cl2 0.074(2) 0.076(2) 0.071(2) -0.0329(17) -0.0025(17) -0.0145(17)
N4 0.041(6) 0.056(6) 0.045(6) -0.006(5) 0.008(5) -0.016(5)
C1 0.077(10) 0.080(10) 0.063(9) -0.031(8) -0.010(7) -0.017(8)
C2 0.075(10) 0.080(10) 0.058(8) -0.023(7) 0.004(7) -0.011(8)
C3 0.056(9) 0.114(12) 0.066(9) -0.057(10) 0.013(7) -0.021(9)
C5 0.058(8) 0.067(8) 0.046(7) -0.012(7) -0.003(6) -0.003(7)
C6 0.054(8) 0.091(10) 0.061(9) -0.023(7) -0.009(7) -0.012(8)
C7 0.085(11) 0.108(12) 0.064(9) -0.039(9) -0.001(8) -0.044(9)
C8 0.090(12) 0.117(14) 0.085(12) -0.064(12) 0.016(9) -0.045(10)
C9 0.105(14) 0.130(16) 0.104(14) -0.075(13) 0.008(11) -0.028(12)
C10 0.121(16) 0.116(16) 0.129(17) -0.077(14) 0.023(14) -0.024(13)
C11 0.107(15) 0.086(14) 0.18(2) -0.065(15) -0.030(16) 0.014(11)
C12 0.110(15) 0.088(14) 0.139(18) -0.022(13) -0.028(13) -0.014(12)
C13 0.099(12) 0.078(11) 0.111(13) -0.039(10) -0.028(10) 0.002(10)
C14 0.078(10) 0.071(10) 0.097(12) -0.025(9) -0.020(9) -0.005(8)
C15 0.055(9) 0.078(11) 0.102(12) -0.045(10) 0.001(8) -0.012(8)
C16 0.057(9) 0.088(11) 0.083(10) -0.052(9) 0.010(8) -0.022(8)
C17 0.058(8) 0.092(10) 0.061(9) -0.039(8) -0.001(7) -0.026(8)
C18 0.047(7) 0.074(9) 0.054(8) -0.033(7) -0.005(6) -0.005(7)
C19 0.053(8) 0.069(9) 0.054(8) -0.033(7) -0.002(6) -0.010(7)
C20 0.052(8) 0.091(10) 0.055(8) -0.033(8) -0.002(6) -0.020(7)
C21 0.072(10) 0.095(12) 0.089(12) -0.054(10) 0.005(9) -0.025(9)
C22 0.082(12) 0.075(11) 0.140(16) -0.051(12) -0.013(11) 0.003(9)
C23 0.065(8) 0.074(9) 0.074(9) -0.040(7) -0.006(7) -0.024(7)
C24 0.088(10) 0.085(10) 0.066(9) -0.043(8) -0.002(8) -0.022(9)
C25 0.098(11) 0.088(11) 0.070(10) -0.033(9) -0.003(9) -0.041(9)
C26 0.140(15) 0.079(11) 0.070(10) -0.022(9) -0.019(11) -0.026(11)
C27 0.112(13) 0.092(12) 0.081(11) -0.042(10) -0.025(10) -0.023(10)
C28 0.084(10) 0.077(10) 0.082(11) -0.034(9) -0.010(8) -0.021(8)
C29 0.054(9) 0.076(9) 0.080(10) -0.046(8) 0.004(7) -0.014(7)
C30 0.077(12) 0.138(14) 0.118(13) -0.086(12) -0.007(11) -0.011(10)
C31 0.059(12) 0.21(2) 0.18(2) -0.14(2) -0.009(14) 0.007(12)
C32 0.071(13) 0.153(18) 0.16(2) -0.110(17) 0.044(14) -0.037(12)
C33 0.074(12) 0.141(15) 0.089(11) -0.069(11) 0.035(11) -0.022(11)
C34 0.076(10) 0.105(11) 0.072(10) -0.040(9) -0.008(8) -0.015(8)
C35 0.047(7) 0.078(9) 0.067(8) -0.038(7) 0.001(6) -0.013(7)
C36 0.084(11) 0.088(11) 0.090(11) -0.042(9) 0.033(9) -0.032(9)
C37 0.112(14) 0.080(12) 0.145(16) -0.056(11) 0.044(12) -0.041(10)
C38 0.107(13) 0.075(11) 0.115(13) -0.047(11) -0.004(11) -0.018(10)
C39 0.100(12) 0.078(11) 0.085(11) -0.037(9) -0.002(9) -0.011(9)
C40 0.075(9) 0.083(10) 0.061(8) -0.027(8) -0.002(7) -0.025(8)
Cl3 0.178(19) 0.100(12) 0.11(3) -0.03(2) -0.03(2) -0.036(12)
C1S 0.10(4) 0.06(3) 0.08(4) -0.05(3) -0.07(3) 0.04(3)
Cl4 0.141(16) 0.075(11) 0.131(15) -0.007(10) -0.045(12) -0.031(10)

loop_
_atom_type_symbol
_atom_type_description
_atom_type_scat_dispersion_real
_atom_type_scat_dispersion_imag
_atom_type_scat_source
C C 0.0181 0.0091 'International Tables Vol C Tables 4.2.6.8 and 6.1.1.4'
H H 0.0000 0.0000 'International Tables Vol C Tables 4.2.6.8 and 6.1.1.4'
N N 0.0311 0.0180 'International Tables Vol C Tables 4.2.6.8 and 6.1.1.4'
P P 0.2955 0.4335 'International Tables Vol C Tables 4.2.6.8 and 6.1.1.4'
Cl Cl 0.3639 0.7018 'International Tables Vol C Tables 4.2.6.8 and 6.1.1.4'
Pt Pt -4.5932 6.9264 'International Tables Vol C Tables 4.2.6.8 and 6.1.1.4'

loop_
_geom_angle_atom_site_label_1
_geom_angle_atom_site_label_2
_geom_angle_atom_site_label_3
_geom_angle
_geom_angle_site_symmetry_1
_geom_angle_site_symmetry_3
N4 Pt1 P1 94.2(3) . .
N4 Pt1 Cl2 177.0(3) . .
P1 Pt1 Cl2 88.56(12) . .
N4 Pt1 Cl1 87.1(3) . .
P1 Pt1 Cl1 177.65(13) . .
Cl2 Pt1 Cl1 90.17(13) . .
C23 P1 C29 109.4(6) . .
C23 P1 C35 105.4(6) . .
C29 P1 C35 103.3(5) . .
C23 P1 Pt1 111.7(4) . .
C29 P1 Pt1 113.4(5) . .
C35 P1 Pt1 113.1(4) . .
C3 N4 C19 119.4(10) . .
C3 N4 Pt1 118.6(8) . .
C19 N4 Pt1 122.0(7) . .
C2 C1 C18 119.9(12) . .
C1 C2 C3 119.7(12) . .
N4 C3 C2 122.4(11) . .
C6 C5 C19 119.5(12) . .
C5 C6 C20 120.6(12) . .
C8 C7 C20 119.1(14) . .
C7 C8 C21 121.8(14) . .
C10 C9 C21 119.2(16) . .
C9 C10 C22 120.9(18) . .
C12 C11 C22 121.6(18) . .
C11 C12 C13 118.5(18) . .
C14 C13 C12 120.0(17) . .
C13 C14 C15 122.7(15) . .
C22 C15 C14 116.7(16) . .
C22 C15 C16 119.2(16) . .
C14 C15 C16 123.6(13) . .
C21 C16 C17 116.9(14) . .
C21 C16 C15 116.5(13) . .
C17 C16 C15 126.4(12) . .
C20 C17 C16 119.3(12) . .
C20 C17 C18 115.7(12) . .
C16 C17 C18 124.9(12) . .
C1 C18 C19 117.7(11) . .
C1 C18 C17 123.3(11) . .
C19 C18 C17 118.7(11) . .
N4 C19 C18 120.4(10) . .
N4 C19 C5 118.2(10) . .
C18 C19 C5 121.3(11) . .
C17 C20 C7 120.2(13) . .
C17 C20 C6 121.3(11) . .
C7 C20 C6 118.4(13) . .
C8 C21 C16 120.5(14) . .
C8 C21 C9 118.0(15) . .
C16 C21 C9 121.4(16) . .
C15 C22 C11 120.3(18) . .
C15 C22 C10 121.2(19) . .
C11 C22 C10 118.2(18) . .
C24 C23 C28 119.2(13) . .
C24 C23 P1 118.7(11) . .
C28 C23 P1 121.9(10) . .
C23 C24 C25 118.0(13) . .
C26 C25 C24 122.1(14) . .
C27 C26 C25 120.5(15) . .
C26 C27 C28 119.0(15) . .
C23 C28 C27 121.1(13) . .
C34 C29 C30 119.0(13) . .
C34 C29 P1 117.6(11) . .
C30 C29 P1 122.8(11) . .
C29 C30 C31 119.4(17) . .
C32 C31 C30 118.8(19) . .
C33 C32 C31 122.8(17) . .
C32 C33 C34 118.8(17) . .
C33 C34 C29 121.2(15) . .
C36 C35 C40 116.8(12) . .
C36 C35 P1 122.2(10) . .
C40 C35 P1 120.6(10) . .
C35 C36 C37 122.9(13) . .
C38 C37 C36 118.5(14) . .
C39 C38 C37 121.1(14) . .
C38 C39 C40 119.8(14) . .
C35 C40 C39 120.9(12) . .
Cl3 Cl3 C1S 98(7) 2_675 2_675
Cl3 Cl3 C1S 53(5) 2_675 .
C1S Cl3 C1S 152(2) 2_675 .
Cl3 C1S Cl4 132(3) 2_675 .
Cl3 C1S Cl3 28(2) 2_675 .
Cl4 C1S Cl3 117(3) . .

loop_
_geom_bond_atom_site_label_1
_geom_bond_atom_site_label_2
_geom_bond_distance
_geom_bond_site_symmetry_2
Pt1 N4 2.044(9) .
Pt1 P1 2.239(3) .
Pt1 Cl2 2.291(3) .
Pt1 Cl1 2.343(3) .
P1 C23 1.822(14) .
P1 C29 1.826(12) .
P1 C35 1.829(12) .
N4 C3 1.302(15) .
N4 C19 1.399(13) .
C1 C2 1.367(16) .
C1 C18 1.396(16) .
C2 C3 1.389(17) .
C5 C6 1.349(15) .
C5 C19 1.408(15) .
C6 C20 1.434(17) .
C7 C8 1.358(19) .
C7 C20 1.419(16) .
C8 C21 1.39(2) .
C9 C10 1.33(2) .
C9 C21 1.45(2) .
C10 C22 1.42(2) .
C11 C12 1.38(2) .
C11 C22 1.41(2) .
C12 C13 1.39(2) .
C13 C14 1.37(2) .
C14 C15 1.414(19) .
C15 C22 1.397(19) .
C15 C16 1.442(19) .
C16 C21 1.410(18) .
C16 C17 1.440(17) .
C17 C20 1.391(17) .
C17 C18 1.471(15) .
C18 C19 1.404(15) .
C23 C24 1.379(17) .
C23 C28 1.379(17) .
C24 C25 1.382(17) .
C25 C26 1.35(2) .
C26 C27 1.34(2) .
C27 C28 1.387(18) .
C29 C34 1.376(17) .
C29 C30 1.381(18) .
C30 C31 1.39(2) .
C31 C32 1.35(3) .
C32 C33 1.34(2) .
C33 C34 1.361(19) .
C35 C36 1.376(17) .
C35 C40 1.393(16) .
C36 C37 1.386(18) .
C37 C38 1.37(2) .
C38 C39 1.358(19) .
C39 C40 1.394(18) .
Cl3 Cl3 0.87(4) 2_675
Cl3 C1S 1.49(6) 2_675
Cl3 C1S 1.83(6) .
C1S Cl3 1.49(6) 2_675
C1S Cl4 1.63(5) .

loop_
_geom_hbond_atom_site_label_D
_geom_hbond_atom_site_label_H
_geom_hbond_atom_site_label_A
_geom_hbond_distance_DH
_geom_hbond_distance_HA
_geom_hbond_distance_DA
_geom_hbond_angle_DHA
_geom_hbond_site_symmetry_A
C1 H1A Cl4 0.93 2.87 3.62(2) 139.1 2_666
C37 H37A Cl4 0.93 2.67 3.53(2) 154.5 1_546

loop_
_geom_torsion_atom_site_label_1
_geom_torsion_atom_site_label_2
_geom_torsion_atom_site_label_3
_geom_torsion_atom_site_label_4
_geom_torsion
_geom_torsion_site_symmetry_1
_geom_torsion_site_symmetry_4
N4 Pt1 P1 C23 -105.7(5) . .
Cl2 Pt1 P1 C23 75.4(4) . .
Cl1 Pt1 P1 C23 18(3) . .
N4 Pt1 P1 C29 130.2(5) . .
Cl2 Pt1 P1 C29 -48.7(5) . .
Cl1 Pt1 P1 C29 -106(3) . .
N4 Pt1 P1 C35 12.9(5) . .
Cl2 Pt1 P1 C35 -166.0(4) . .
Cl1 Pt1 P1 C35 137(3) . .
P1 Pt1 N4 C3 -86.6(9) . .
Cl2 Pt1 N4 C3 71(5) . .
Cl1 Pt1 N4 C3 95.3(9) . .
P1 Pt1 N4 C19 94.7(8) . .
Cl2 Pt1 N4 C19 -107(5) . .
Cl1 Pt1 N4 C19 -83.3(8) . .
C18 C1 C2 C3 1(2) . .
C19 N4 C3 C2 -1.0(19) . .
Pt1 N4 C3 C2 -179.7(10) . .
C1 C2 C3 N4 3(2) . .
C19 C5 C6 C20 -6.2(18) . .
C20 C7 C8 C21 -8(2) . .
C21 C9 C10 C22 -5(3) . .
C22 C11 C12 C13 -3(3) . .
C11 C12 C13 C14 4(3) . .
C12 C13 C14 C15 -1(2) . .
C13 C14 C15 C22 -3(2) . .
C13 C14 C15 C16 -175.8(14) . .
C22 C15 C16 C21 -12.8(18) . .
C14 C15 C16 C21 159.8(13) . .
C22 C15 C16 C17 172.3(13) . .
C14 C15 C16 C17 -15(2) . .
C21 C16 C17 C20 -17.6(17) . .
C15 C16 C17 C20 157.3(13) . .
C21 C16 C17 C18 157.5(12) . .
C15 C16 C17 C18 -28(2) . .
C2 C1 C18 C19 -6.8(18) . .
C2 C1 C18 C17 179.9(12) . .
C20 C17 C18 C1 154.8(12) . .
C16 C17 C18 C1 -20.5(19) . .
C20 C17 C18 C19 -18.5(16) . .
C16 C17 C18 C19 166.2(11) . .
C3 N4 C19 C18 -5.1(17) . .
Pt1 N4 C19 C18 173.5(8) . .
C3 N4 C19 C5 169.9(11) . .
Pt1 N4 C19 C5 -11.4(14) . .
C1 C18 C19 N4 8.9(17) . .
C17 C18 C19 N4 -177.4(10) . .
C1 C18 C19 C5 -166.0(11) . .
C17 C18 C19 C5 7.7(17) . .
C6 C5 C19 N4 -170.1(11) . .
C6 C5 C19 C18 4.9(18) . .
C16 C17 C20 C7 11.0(18) . .
C18 C17 C20 C7 -164.5(11) . .
C16 C17 C20 C6 -166.7(11) . .
C18 C17 C20 C6 17.7(17) . .
C8 C7 C20 C17 1.8(19) . .
C8 C7 C20 C6 179.5(12) . .
C5 C6 C20 C17 -5.8(19) . .
C5 C6 C20 C7 176.5(12) . .
C7 C8 C21 C16 1(2) . .
C7 C8 C21 C9 -175.9(13) . .
C17 C16 C21 C8 12.0(19) . .
C15 C16 C21 C8 -163.4(13) . .
C17 C16 C21 C9 -171.7(12) . .
C15 C16 C21 C9 12.9(19) . .
C10 C9 C21 C8 172.4(17) . .
C10 C9 C21 C16 -4(2) . .
C14 C15 C22 C11 4(2) . .
C16 C15 C22 C11 177.4(14) . .
C14 C15 C22 C10 -168.9(15) . .
C16 C15 C22 C10 4(2) . .
C12 C11 C22 C15 -2(3) . .
C12 C11 C22 C10 171.9(18) . .
C9 C10 C22 C15 5(3) . .
C9 C10 C22 C11 -168.1(18) . .
C29 P1 C23 C24 114.7(11) . .
C35 P1 C23 C24 -134.8(10) . .
Pt1 P1 C23 C24 -11.6(11) . .
C29 P1 C23 C28 -61.6(12) . .
C35 P1 C23 C28 48.9(12) . .
Pt1 P1 C23 C28 172.1(10) . .
C28 C23 C24 C25 -2.0(19) . .
P1 C23 C24 C25 -178.4(10) . .
C23 C24 C25 C26 4(2) . .
C24 C25 C26 C27 -4(2) . .
C25 C26 C27 C28 1(2) . .
C24 C23 C28 C27 0(2) . .
P1 C23 C28 C27 176.4(10) . .
C26 C27 C28 C23 0(2) . .
C23 P1 C29 C34 -162.2(10) . .
C35 P1 C29 C34 86.0(11) . .
Pt1 P1 C29 C34 -36.9(11) . .
C23 P1 C29 C30 27.2(13) . .
C35 P1 C29 C30 -84.6(13) . .
Pt1 P1 C29 C30 152.6(11) . .
C34 C29 C30 C31 3(2) . .
P1 C29 C30 C31 173.1(13) . .
C29 C30 C31 C32 -2(3) . .
C30 C31 C32 C33 0(3) . .
C31 C32 C33 C34 0(3) . .
C32 C33 C34 C29 0(2) . .
C30 C29 C34 C33 -2(2) . .
P1 C29 C34 C33 -172.7(12) . .
C23 P1 C35 C36 -144.1(12) . .
C29 P1 C35 C36 -29.4(13) . .
Pt1 P1 C35 C36 93.6(11) . .
C23 P1 C35 C40 43.4(12) . .
C29 P1 C35 C40 158.2(11) . .
Pt1 P1 C35 C40 -78.8(11) . .
C40 C35 C36 C37 -1(2) . .
P1 C35 C36 C37 -174.1(13) . .
C35 C36 C37 C38 -1(3) . .
C36 C37 C38 C39 2(3) . .
C37 C38 C39 C40 -1(3) . .
C36 C35 C40 C39 2(2) . .
P1 C35 C40 C39 175.3(11) . .
C38 C39 C40 C35 -1(2) . .
C1S Cl3 C1S Cl3 0.000(19) 2_675 2_675
Cl3 Cl3 C1S Cl4 -131(6) 2_675 .
C1S Cl3 C1S Cl4 -131(6) 2_675 .
